data_4336302
loop_
_publ_author_name
'Eran Fogler'
'Mark A. Iron'
'Jing Zhang'
'Yehoshoa Ben-David'
'Yael Diskin-Posner'
'Gregory Leitus'
'Linda J. W. Shimon'
'David Milstein'

_publ_section_title
;
 Ru(0) and Ru(II) Nitrosyl Pincer Complexes: Structure, Reactivity, and
 Catalytic Activity
;
_journal_name_full 'Inorganic Chemistry'
_journal_page_first 11469
_journal_page_last 11479
_journal_paper_doi 10.1021/ic401780p
_journal_volume 52
_journal_year 2013
_chemical_formula_moiety 'C23 H42 N2 O P2 Ru'
_chemical_formula_sum 'C23 H42 N2 O P2 Ru'
_chemical_formula_weight 525.60
_chemical_name_systematic
; 
 ? 
;
_space_group_IT_number 61
_symmetry_cell_setting orthorhombic
_symmetry_space_group_name_Hall '-P 2ac 2ab'
_symmetry_space_group_name_H-M 'P b c a'
_atom_sites_solution_hydrogens geom
_atom_sites_solution_primary direct
_atom_sites_solution_secondary difmap
_audit_creation_method SHELXL-97
_cell_angle_alpha 90.00
_cell_angle_beta 90.00
_cell_angle_gamma 90.00
_cell_formula_units_Z 8
_cell_length_a 11.908(2)
_cell_length_b 15.530(3)
_cell_length_c 28.001(6)
_cell_measurement_reflns_used 42864
_cell_measurement_temperature 120(2)
_cell_measurement_theta_max 28.28
_cell_measurement_theta_min 2.55
_cell_volume 5178.3(17)
_computing_cell_refinement 'Bruker Apex2'
_computing_data_collection 'Bruker Apex2'
_computing_data_reduction 'Bruker Apex2'
_computing_molecular_graphics 'Bruker SHELXTL'
_computing_publication_material 'Bruker SHELXTL'
_computing_structure_refinement 'SHELXL-97 (Sheldrick, 1997)'
_computing_structure_solution 'SHELXS-97 (Sheldrick, 1990)'
_diffrn_ambient_temperature 120(2)
_diffrn_measured_fraction_theta_full 0.996
_diffrn_measured_fraction_theta_max 0.996
_diffrn_measurement_device_type 'Nonius KappaCCD'
_diffrn_measurement_method 'phi and omega scans'
_diffrn_radiation_monochromator graphite
_diffrn_radiation_source 'fine-focus sealed tube'
_diffrn_radiation_type MoK\a
_diffrn_radiation_wavelength 0.71073
_diffrn_reflns_av_R_equivalents 0.0446
_diffrn_reflns_av_sigmaI/netI 0.0431
_diffrn_reflns_limit_h_max 15
_diffrn_reflns_limit_h_min 0
_diffrn_reflns_limit_k_max 20
_diffrn_reflns_limit_k_min 0
_diffrn_reflns_limit_l_max 37
_diffrn_reflns_limit_l_min 0
_diffrn_reflns_number 6401
_diffrn_reflns_theta_full 28.28
_diffrn_reflns_theta_max 28.28
_diffrn_reflns_theta_min 2.60
_exptl_absorpt_coefficient_mu 0.745
_exptl_absorpt_correction_T_max 0.9637
_exptl_absorpt_correction_T_min 0.9428
_exptl_absorpt_correction_type empirical
_exptl_absorpt_process_details 'Bruker Apex2'
_exptl_crystal_colour brown
_exptl_crystal_density_diffrn 1.348
_exptl_crystal_description prism
_exptl_crystal_F_000 2208
_exptl_crystal_size_max 0.08
_exptl_crystal_size_mid 0.08
_exptl_crystal_size_min 0.05
_refine_diff_density_max 0.886
_refine_diff_density_min -0.789
_refine_diff_density_rms 0.135
_refine_ls_extinction_method none
_refine_ls_goodness_of_fit_ref 1.072
_refine_ls_hydrogen_treatment constr
_refine_ls_matrix_type full
_refine_ls_number_parameters 274
_refine_ls_number_reflns 6401
_refine_ls_number_restraints 0
_refine_ls_restrained_S_all 1.072
_refine_ls_R_factor_all 0.0740
_refine_ls_R_factor_gt 0.0490
_refine_ls_shift/su_max 0.001
_refine_ls_shift/su_mean 0.000
_refine_ls_structure_factor_coef Fsqd
_refine_ls_weighting_details 'calc w=1/[\s^2^(Fo^2^)+(0.0366P)^2^+10.1396P] where P=(Fo^2^+2Fc^2^)/3'
_refine_ls_weighting_scheme calc
_refine_ls_wR_factor_gt 0.0978
_refine_ls_wR_factor_ref 0.1045
_reflns_number_gt 4838
_reflns_number_total 6401
_reflns_threshold_expression >2sigma(I)
_cod_data_source_file ic401780p_si_002_5.cif
_cod_data_source_block m1231a
_cod_original_cell_volume 5178.3(18)
_cod_original_sg_symbol_Hall -P2ac2ab
_cod_database_code 4336302

loop_
_symmetry_equiv_pos_as_xyz
'x, y, z'
'-x+1/2, -y, z+1/2'
'-x, y+1/2, -z+1/2'
'x+1/2, -y+1/2, -z'
'-x, -y, -z'
'x-1/2, y, -z-1/2'
'x, -y-1/2, z-1/2'
'-x-1/2, y-1/2, z'

loop_
_atom_site_label
_atom_site_type_symbol
_atom_site_fract_x
_atom_site_fract_y
_atom_site_fract_z
_atom_site_U_iso_or_equiv
_atom_site_adp_type
_atom_site_occupancy
_atom_site_symmetry_multiplicity
_atom_site_calc_flag
_atom_site_refinement_flags
Ru1 Ru 0.42281(2) 0.151908(17) 0.381085(9) 0.02244(8) Uani 1 1 d .
P1 P 0.61681(7) 0.15516(6) 0.39707(3) 0.02412(18) Uani 1 1 d .
P2 P 0.24528(7) 0.12431(6) 0.34823(3) 0.02248(17) Uani 1 1 d .
O1 O 0.3544(3) 0.2666(2) 0.45730(10) 0.0554(8) Uani 1 1 d .
N1 N 0.3824(2) 0.2203(2) 0.42632(11) 0.0321(7) Uani 1 1 d .
N2 N 0.4746(2) 0.06625(18) 0.32750(9) 0.0238(6) Uani 1 1 d .
C1 C 0.6683(3) 0.0867(3) 0.35111(12) 0.0343(8) Uani 1 1 d .
H1 H 0.7464 0.0810 0.3448 0.041 Uiso 1 1 calc R
C2 C 0.5871(3) 0.0412(2) 0.32454(11) 0.0245(7) Uani 1 1 d .
C3 C 0.6184(3) -0.0290(2) 0.29472(12) 0.0296(8) Uani 1 1 d .
H3 H 0.6935 -0.0494 0.2950 0.036 Uiso 1 1 calc R
C4 C 0.5405(3) -0.0671(2) 0.26552(12) 0.0296(7) Uani 1 1 d .
H4 H 0.5616 -0.1139 0.2456 0.035 Uiso 1 1 calc R
C5 C 0.4298(3) -0.0371(2) 0.26519(11) 0.0279(7) Uani 1 1 d .
H5 H 0.3766 -0.0607 0.2436 0.033 Uiso 1 1 calc R
C6 C 0.3981(3) 0.0276(2) 0.29668(11) 0.0247(7) Uani 1 1 d .
C7 C 0.2826(3) 0.0597(3) 0.29650(13) 0.0364(9) Uani 1 1 d .
H7A H 0.2308 0.0099 0.2947 0.044 Uiso 1 1 calc R
H7B H 0.2712 0.0948 0.2674 0.044 Uiso 1 1 calc R
C8 C 0.6859(3) 0.2633(2) 0.38884(14) 0.0365(8) Uani 1 1 d .
C9 C 0.6630(4) 0.3225(3) 0.43091(16) 0.0516(11) Uani 1 1 d .
H9A H 0.7045 0.3020 0.4589 0.077 Uiso 1 1 calc R
H9B H 0.5824 0.3227 0.4380 0.077 Uiso 1 1 calc R
H9C H 0.6875 0.3811 0.4230 0.077 Uiso 1 1 calc R
C10 C 0.8114(3) 0.2575(3) 0.37968(19) 0.0569(13) Uani 1 1 d .
H10A H 0.8256 0.2175 0.3533 0.085 Uiso 1 1 calc R
H10B H 0.8493 0.2368 0.4085 0.085 Uiso 1 1 calc R
H10C H 0.8404 0.3146 0.3713 0.085 Uiso 1 1 calc R
C11 C 0.6300(4) 0.3023(3) 0.34406(16) 0.0531(12) Uani 1 1 d .
H11A H 0.6631 0.3588 0.3374 0.080 Uiso 1 1 calc R
H11B H 0.5492 0.3088 0.3497 0.080 Uiso 1 1 calc R
H11C H 0.6422 0.2640 0.3167 0.080 Uiso 1 1 calc R
C12 C 0.6596(3) 0.1003(2) 0.45410(11) 0.0281(7) Uani 1 1 d .
C13 C 0.6085(3) 0.1463(3) 0.49767(12) 0.0362(8) Uani 1 1 d .
H13A H 0.6215 0.1117 0.5264 0.054 Uiso 1 1 calc R
H13B H 0.5276 0.1538 0.4928 0.054 Uiso 1 1 calc R
H13C H 0.6440 0.2029 0.5015 0.054 Uiso 1 1 calc R
C14 C 0.7872(3) 0.0923(3) 0.45997(13) 0.0365(9) Uani 1 1 d .
H14A H 0.8191 0.1491 0.4670 0.055 Uiso 1 1 calc R
H14B H 0.8200 0.0701 0.4304 0.055 Uiso 1 1 calc R
H14C H 0.8039 0.0527 0.4863 0.055 Uiso 1 1 calc R
C15 C 0.6095(3) 0.0096(2) 0.45074(14) 0.0381(9) Uani 1 1 d .
H15A H 0.6414 -0.0202 0.4230 0.057 Uiso 1 1 calc R
H15B H 0.5278 0.0137 0.4472 0.057 Uiso 1 1 calc R
H15C H 0.6274 -0.0225 0.4799 0.057 Uiso 1 1 calc R
C16 C 0.1517(3) 0.0549(2) 0.38589(12) 0.0290(7) Uani 1 1 d .
C17 C 0.2164(4) -0.0298(3) 0.39199(16) 0.0461(10) Uani 1 1 d .
H17A H 0.1765 -0.0670 0.4146 0.069 Uiso 1 1 calc R
H17B H 0.2919 -0.0176 0.4042 0.069 Uiso 1 1 calc R
H17C H 0.2222 -0.0590 0.3610 0.069 Uiso 1 1 calc R
C18 C 0.1360(3) 0.0956(3) 0.43539(12) 0.0384(9) Uani 1 1 d .
H18A H 0.0934 0.1493 0.4323 0.058 Uiso 1 1 calc R
H18B H 0.2096 0.1079 0.4494 0.058 Uiso 1 1 calc R
H18C H 0.0949 0.0557 0.4561 0.058 Uiso 1 1 calc R
C19 C 0.0356(3) 0.0348(3) 0.36412(14) 0.0367(8) Uani 1 1 d .
H19A H -0.0026 -0.0085 0.3837 0.055 Uiso 1 1 calc R
H19B H 0.0453 0.0125 0.3316 0.055 Uiso 1 1 calc R
H19C H -0.0095 0.0875 0.3631 0.055 Uiso 1 1 calc R
C20 C 0.1690(3) 0.2189(2) 0.32195(12) 0.0289(7) Uani 1 1 d .
C21 C 0.2605(3) 0.2719(3) 0.29621(14) 0.0418(9) Uani 1 1 d .
H21A H 0.2919 0.2379 0.2699 0.063 Uiso 1 1 calc R
H21B H 0.3203 0.2864 0.3189 0.063 Uiso 1 1 calc R
H21C H 0.2274 0.3249 0.2835 0.063 Uiso 1 1 calc R
C22 C 0.0786(3) 0.1950(3) 0.28567(13) 0.0369(8) Uani 1 1 d .
H22A H 0.0153 0.1678 0.3022 0.055 Uiso 1 1 calc R
H22B H 0.1098 0.1547 0.2622 0.055 Uiso 1 1 calc R
H22C H 0.0525 0.2470 0.2693 0.055 Uiso 1 1 calc R
C23 C 0.1195(3) 0.2744(2) 0.36162(13) 0.0345(8) Uani 1 1 d .
H23A H 0.0945 0.3295 0.3483 0.052 Uiso 1 1 calc R
H23B H 0.1767 0.2848 0.3861 0.052 Uiso 1 1 calc R
H23C H 0.0553 0.2445 0.3760 0.052 Uiso 1 1 calc R

loop_
_atom_site_aniso_label
_atom_site_aniso_U_11
_atom_site_aniso_U_22
_atom_site_aniso_U_33
_atom_site_aniso_U_23
_atom_site_aniso_U_13
_atom_site_aniso_U_12
Ru1 0.01755(13) 0.02525(13) 0.02453(13) -0.00428(11) 0.00012(10) 0.00257(11)
P1 0.0170(4) 0.0271(4) 0.0282(4) 0.0015(4) 0.0005(3) 0.0002(3)
P2 0.0182(4) 0.0252(4) 0.0241(4) -0.0022(3) 0.0002(3) 0.0005(3)
O1 0.0444(18) 0.066(2) 0.0553(18) -0.0364(16) -0.0036(14) 0.0148(16)
N1 0.0228(15) 0.0355(17) 0.0380(16) -0.0121(13) -0.0035(12) 0.0019(13)
N2 0.0209(14) 0.0247(14) 0.0257(13) 0.0016(11) 0.0032(11) 0.0033(11)
C1 0.0227(18) 0.051(2) 0.0293(17) -0.0053(16) 0.0016(14) 0.0096(16)
C2 0.0235(16) 0.0268(16) 0.0232(14) 0.0044(13) 0.0035(13) 0.0014(14)
C3 0.0255(17) 0.0312(18) 0.0323(17) 0.0065(15) 0.0093(14) 0.0093(15)
C4 0.0358(19) 0.0227(16) 0.0302(17) -0.0020(14) 0.0109(14) 0.0020(15)
C5 0.0292(18) 0.0251(16) 0.0294(16) -0.0041(13) 0.0050(14) -0.0019(14)
C6 0.0257(17) 0.0220(16) 0.0265(15) 0.0017(13) 0.0023(13) -0.0005(13)
C7 0.0259(19) 0.045(2) 0.0379(19) -0.0145(17) 0.0040(15) 0.0020(17)
C8 0.0275(18) 0.0327(19) 0.049(2) 0.0118(17) 0.0000(16) -0.0043(16)
C9 0.054(3) 0.032(2) 0.068(3) -0.005(2) -0.001(2) -0.011(2)
C10 0.025(2) 0.048(3) 0.097(4) 0.023(3) 0.005(2) -0.0074(19)
C11 0.044(3) 0.058(3) 0.057(3) 0.027(2) -0.001(2) -0.002(2)
C12 0.0252(18) 0.0324(19) 0.0266(16) 0.0022(14) -0.0002(14) 0.0046(14)
C13 0.035(2) 0.044(2) 0.0295(17) -0.0015(16) 0.0023(15) 0.0036(17)
C14 0.030(2) 0.047(2) 0.0326(19) 0.0017(16) -0.0029(15) 0.0040(17)
C15 0.039(2) 0.033(2) 0.042(2) 0.0072(17) -0.0015(17) -0.0007(17)
C16 0.0215(16) 0.0285(17) 0.0369(18) 0.0039(14) 0.0012(14) 0.0000(14)
C17 0.042(2) 0.032(2) 0.064(3) 0.0125(19) 0.001(2) 0.0026(18)
C18 0.039(2) 0.047(2) 0.0290(18) 0.0038(16) 0.0065(16) -0.0055(18)
C19 0.0278(19) 0.038(2) 0.044(2) 0.0050(17) 0.0090(16) -0.0092(16)
C20 0.0252(18) 0.0288(18) 0.0328(17) 0.0059(14) -0.0043(14) 0.0003(14)
C21 0.037(2) 0.048(2) 0.041(2) 0.0158(18) -0.0014(17) -0.0074(19)
C22 0.032(2) 0.041(2) 0.0370(19) 0.0059(16) -0.0058(16) 0.0020(17)
C23 0.0330(19) 0.0249(18) 0.046(2) 0.0008(15) -0.0008(16) 0.0026(15)

loop_
_atom_type_symbol
_atom_type_description
_atom_type_scat_dispersion_real
_atom_type_scat_dispersion_imag
_atom_type_scat_source
C C 0.0033 0.0016 'International Tables Vol C Tables 4.2.6.8 and 6.1.1.4'
H H 0.0000 0.0000 'International Tables Vol C Tables 4.2.6.8 and 6.1.1.4'
N N 0.0061 0.0033 'International Tables Vol C Tables 4.2.6.8 and 6.1.1.4'
O O 0.0106 0.0060 'International Tables Vol C Tables 4.2.6.8 and 6.1.1.4'
P P 0.1023 0.0942 'International Tables Vol C Tables 4.2.6.8 and 6.1.1.4'
Ru Ru -1.2594 0.8363 'International Tables Vol C Tables 4.2.6.8 and 6.1.1.4'

loop_
_geom_angle_atom_site_label_1
_geom_angle_atom_site_label_2
_geom_angle_atom_site_label_3
_geom_angle
N1 Ru1 N2 178.25(13)
N1 Ru1 P2 98.59(10)
N2 Ru1 P2 82.44(8)
N1 Ru1 P1 96.96(10)
N2 Ru1 P1 82.03(8)
P2 Ru1 P1 164.44(3)
C1 P1 C12 104.50(16)
C1 P1 C8 107.09(18)
C12 P1 C8 112.91(17)
C1 P1 Ru1 100.84(12)
C12 P1 Ru1 114.69(11)
C8 P1 Ru1 115.11(12)
C7 P2 C16 106.05(17)
C7 P2 C20 103.76(17)
C16 P2 C20 112.48(15)
C7 P2 Ru1 101.14(12)
C16 P2 Ru1 114.85(11)
C20 P2 Ru1 116.55(11)
O1 N1 Ru1 179.6(4)
C6 N2 C2 118.1(3)
C6 N2 Ru1 121.7(2)
C2 N2 Ru1 120.0(2)
C2 C1 P1 116.4(3)
C2 C1 H1 121.8
P1 C1 H1 121.8
N2 C2 C1 119.2(3)
N2 C2 C3 119.9(3)
C1 C2 C3 120.9(3)
C4 C3 C2 120.3(3)
C4 C3 H3 119.9
C2 C3 H3 119.9
C3 C4 C5 119.8(3)
C3 C4 H4 120.1
C5 C4 H4 120.1
C6 C5 C4 119.6(3)
C6 C5 H5 120.2
C4 C5 H5 120.2
C5 C6 N2 121.8(3)
C5 C6 C7 120.0(3)
N2 C6 C7 118.1(3)
C6 C7 P2 114.5(3)
C6 C7 H7A 108.6
P2 C7 H7A 108.6
C6 C7 H7B 108.6
P2 C7 H7B 108.6
H7A C7 H7B 107.6
C9 C8 C10 110.0(4)
C9 C8 C11 108.4(4)
C10 C8 C11 108.1(3)
C9 C8 P1 111.5(3)
C10 C8 P1 113.4(3)
C11 C8 P1 105.1(3)
C8 C9 H9A 109.5
C8 C9 H9B 109.5
H9A C9 H9B 109.5
C8 C9 H9C 109.5
H9A C9 H9C 109.5
H9B C9 H9C 109.5
C8 C10 H10A 109.5
C8 C10 H10B 109.5
H10A C10 H10B 109.5
C8 C10 H10C 109.5
H10A C10 H10C 109.5
H10B C10 H10C 109.5
C8 C11 H11A 109.5
C8 C11 H11B 109.5
H11A C11 H11B 109.5
C8 C11 H11C 109.5
H11A C11 H11C 109.5
H11B C11 H11C 109.5
C15 C12 C14 108.5(3)
C15 C12 C13 108.8(3)
C14 C12 C13 110.1(3)
C15 C12 P1 105.0(2)
C14 C12 P1 113.4(2)
C13 C12 P1 110.9(2)
C12 C13 H13A 109.5
C12 C13 H13B 109.5
H13A C13 H13B 109.5
C12 C13 H13C 109.5
H13A C13 H13C 109.5
H13B C13 H13C 109.5
C12 C14 H14A 109.5
C12 C14 H14B 109.5
H14A C14 H14B 109.5
C12 C14 H14C 109.5
H14A C14 H14C 109.5
H14B C14 H14C 109.5
C12 C15 H15A 109.5
C12 C15 H15B 109.5
H15A C15 H15B 109.5
C12 C15 H15C 109.5
H15A C15 H15C 109.5
H15B C15 H15C 109.5
C18 C16 C17 108.3(3)
C18 C16 C19 109.4(3)
C17 C16 C19 108.7(3)
C18 C16 P2 110.1(2)
C17 C16 P2 104.9(2)
C19 C16 P2 115.3(2)
C16 C17 H17A 109.5
C16 C17 H17B 109.5
H17A C17 H17B 109.5
C16 C17 H17C 109.5
H17A C17 H17C 109.5
H17B C17 H17C 109.5
C16 C18 H18A 109.5
C16 C18 H18B 109.5
H18A C18 H18B 109.5
C16 C18 H18C 109.5
H18A C18 H18C 109.5
H18B C18 H18C 109.5
C16 C19 H19A 109.5
C16 C19 H19B 109.5
H19A C19 H19B 109.5
C16 C19 H19C 109.5
H19A C19 H19C 109.5
H19B C19 H19C 109.5
C23 C20 C22 110.5(3)
C23 C20 C21 108.2(3)
C22 C20 C21 108.5(3)
C23 C20 P2 110.1(2)
C22 C20 P2 114.3(3)
C21 C20 P2 105.0(2)
C20 C21 H21A 109.5
C20 C21 H21B 109.5
H21A C21 H21B 109.5
C20 C21 H21C 109.5
H21A C21 H21C 109.5
H21B C21 H21C 109.5
C20 C22 H22A 109.5
C20 C22 H22B 109.5
H22A C22 H22B 109.5
C20 C22 H22C 109.5
H22A C22 H22C 109.5
H22B C22 H22C 109.5
C20 C23 H23A 109.5
C20 C23 H23B 109.5
H23A C23 H23B 109.5
C20 C23 H23C 109.5
H23A C23 H23C 109.5
H23B C23 H23C 109.5

loop_
_geom_bond_atom_site_label_1
_geom_bond_atom_site_label_2
_geom_bond_distance
Ru1 N1 1.721(3)
Ru1 N2 2.098(3)
Ru1 P2 2.3452(9)
Ru1 P1 2.3537(10)
P1 C1 1.779(4)
P1 C12 1.880(3)
P1 C8 1.884(4)
P2 C7 1.817(3)
P2 C16 1.875(3)
P2 C20 1.877(3)
O1 N1 1.175(4)
N2 C6 1.391(4)
N2 C2 1.397(4)
C1 C2 1.410(5)
C1 H1 0.9500
C2 C3 1.423(5)
C3 C4 1.371(5)
C3 H3 0.9500
C4 C5 1.398(5)
C4 H4 0.9500
C5 C6 1.389(4)
C5 H5 0.9500
C6 C7 1.463(5)
C7 H7A 0.9900
C7 H7B 0.9900
C8 C9 1.519(6)
C8 C10 1.520(6)
C8 C11 1.543(5)
C9 H9A 0.9800
C9 H9B 0.9800
C9 H9C 0.9800
C10 H10A 0.9800
C10 H10B 0.9800
C10 H10C 0.9800
C11 H11A 0.9800
C11 H11B 0.9800
C11 H11C 0.9800
C12 C15 1.532(5)
C12 C14 1.533(5)
C12 C13 1.539(5)
C13 H13A 0.9800
C13 H13B 0.9800
C13 H13C 0.9800
C14 H14A 0.9800
C14 H14B 0.9800
C14 H14C 0.9800
C15 H15A 0.9800
C15 H15B 0.9800
C15 H15C 0.9800
C16 C18 1.535(5)
C16 C17 1.535(5)
C16 C19 1.542(5)
C17 H17A 0.9800
C17 H17B 0.9800
C17 H17C 0.9800
C18 H18A 0.9800
C18 H18B 0.9800
C18 H18C 0.9800
C19 H19A 0.9800
C19 H19B 0.9800
C19 H19C 0.9800
C20 C23 1.525(5)
C20 C22 1.526(5)
C20 C21 1.544(5)
C21 H21A 0.9800
C21 H21B 0.9800
C21 H21C 0.9800
C22 H22A 0.9800
C22 H22B 0.9800
C22 H22C 0.9800
C23 H23A 0.9800
C23 H23B 0.9800
C23 H23C 0.9800

loop_
_geom_torsion_atom_site_label_1
_geom_torsion_atom_site_label_2
_geom_torsion_atom_site_label_3
_geom_torsion_atom_site_label_4
_geom_torsion
N1 Ru1 P1 C1 -179.20(17)
N2 Ru1 P1 C1 2.24(15)
P2 Ru1 P1 C1 -0.63(19)
N1 Ru1 P1 C12 69.17(16)
N2 Ru1 P1 C12 -109.39(14)
P2 Ru1 P1 C12 -112.26(16)
N1 Ru1 P1 C8 -64.36(18)
N2 Ru1 P1 C8 117.08(16)
P2 Ru1 P1 C8 114.21(18)
N1 Ru1 P2 C7 175.07(18)
N2 Ru1 P2 C7 -6.36(16)
P1 Ru1 P2 C7 -3.5(2)
N1 Ru1 P2 C16 -71.24(17)
N2 Ru1 P2 C16 107.33(14)
P1 Ru1 P2 C16 110.20(16)
N1 Ru1 P2 C20 63.39(17)
N2 Ru1 P2 C20 -118.04(15)
P1 Ru1 P2 C20 -115.17(16)
P2 Ru1 N2 C6 -1.2(2)
P1 Ru1 N2 C6 179.6(2)
P2 Ru1 N2 C2 -175.9(2)
P1 Ru1 N2 C2 4.9(2)
C12 P1 C1 C2 110.0(3)
C8 P1 C1 C2 -130.0(3)
Ru1 P1 C1 C2 -9.3(3)
C6 N2 C2 C1 172.3(3)
Ru1 N2 C2 C1 -12.8(4)
C6 N2 C2 C3 -7.3(4)
Ru1 N2 C2 C3 167.6(2)
P1 C1 C2 N2 14.7(4)
P1 C1 C2 C3 -165.7(3)
N2 C2 C3 C4 6.0(5)
C1 C2 C3 C4 -173.6(3)
C2 C3 C4 C5 -0.2(5)
C3 C4 C5 C6 -4.1(5)
C4 C5 C6 N2 2.7(5)
C4 C5 C6 C7 179.8(3)
C2 N2 C6 C5 3.1(5)
Ru1 N2 C6 C5 -171.8(2)
C2 N2 C6 C7 -174.1(3)
Ru1 N2 C6 C7 11.0(4)
C5 C6 C7 P2 165.9(3)
N2 C6 C7 P2 -16.8(4)
C16 P2 C7 C6 -106.4(3)
C20 P2 C7 C6 134.9(3)
Ru1 P2 C7 C6 13.8(3)
C1 P1 C8 C9 -170.5(3)
C12 P1 C8 C9 -56.1(3)
Ru1 P1 C8 C9 78.3(3)
C1 P1 C8 C10 -45.6(4)
C12 P1 C8 C10 68.9(4)
Ru1 P1 C8 C10 -156.8(3)
C1 P1 C8 C11 72.3(3)
C12 P1 C8 C11 -173.3(3)
Ru1 P1 C8 C11 -38.9(3)
C1 P1 C12 C15 -55.9(3)
C8 P1 C12 C15 -171.9(2)
Ru1 P1 C12 C15 53.6(2)
C1 P1 C12 C14 62.4(3)
C8 P1 C12 C14 -53.6(3)
Ru1 P1 C12 C14 171.8(2)
C1 P1 C12 C13 -173.2(3)
C8 P1 C12 C13 70.8(3)
Ru1 P1 C12 C13 -63.7(3)
C7 P2 C16 C18 167.8(3)
C20 P2 C16 C18 -79.5(3)
Ru1 P2 C16 C18 57.0(3)
C7 P2 C16 C17 51.5(3)
C20 P2 C16 C17 164.2(2)
Ru1 P2 C16 C17 -59.3(3)
C7 P2 C16 C19 -68.0(3)
C20 P2 C16 C19 44.8(3)
Ru1 P2 C16 C19 -178.8(2)
C7 P2 C20 C23 173.2(3)
C16 P2 C20 C23 59.0(3)
Ru1 P2 C20 C23 -76.6(3)
C7 P2 C20 C22 48.2(3)
C16 P2 C20 C22 -66.0(3)
Ru1 P2 C20 C22 158.3(2)
C7 P2 C20 C21 -70.6(3)
C16 P2 C20 C21 175.2(2)
Ru1 P2 C20 C21 39.6(3)
